data_7134497
loop_
_publ_author_name
'Kato, Ritsuki'
'Sakaue, Takaya'
'Tawatari, Tsukasa'
'Takasu, Kiyosei'
'Takikawa, Hiroshi'

_publ_section_title
;
 Arylative double bond transposition of allylic alcohols via
 silicon-tethered intramolecular benzyne--ene reactions
;
_journal_issue 46
_journal_name_full 'Chemical Communications'
_journal_page_first 8347
_journal_page_last 8350
_journal_paper_doi 10.1039/D5CC01918D
_journal_volume 61
_journal_year 2025
_chemical_formula_moiety 'C23 H30 O Si'
_chemical_formula_sum 'C23 H30 O Si'
_chemical_formula_weight 350.56
_space_group_crystal_system monoclinic
_space_group_IT_number 14
_space_group_name_Hall '-P 2ybc'
_space_group_name_H-M_alt 'P 1 21/c 1'
_atom_sites_solution_hydrogens geom
_atom_sites_solution_primary iterative
_audit_creation_date 2025-04-05
_audit_creation_method
;
Olex2 1.3-ac4
(compiled 2020.11.27 svn.r5f609507 for Rigaku Oxford Diffraction, GUI svn.r6214)
;
_audit_update_record
;
2025-04-05 deposited with the CCDC.	2025-05-02 downloaded from the CCDC.
;
_cell_angle_alpha 90
_cell_angle_beta 108.960(2)
_cell_angle_gamma 90
_cell_formula_units_Z 4
_cell_length_a 7.62484(17)
_cell_length_b 37.0647(5)
_cell_length_c 7.72583(13)
_cell_measurement_reflns_used 23328
_cell_measurement_temperature 93
_cell_measurement_theta_max 71.7490
_cell_measurement_theta_min 2.3170
_cell_volume 2064.96(7)
_computing_cell_refinement 'CrysAlisPro 1.171.41.122a (Rigaku OD, 2021)'
_computing_data_collection 'CrysAlisPro 1.171.41.122a (Rigaku OD, 2021)'
_computing_data_reduction 'CrysAlisPro 1.171.41.122a (Rigaku OD, 2021)'
_computing_molecular_graphics 'Olex2 1.3-ac4 (Dolomanov et al., 2009)'
_computing_publication_material 'Olex2 1.3-ac4 (Dolomanov et al., 2009)'
_computing_structure_refinement 'SHELXL 2018/3 (Sheldrick, 2015)'
_computing_structure_solution
;
Superflip  (Palatinus & Chapuis, 2007;Palatinus & van der Lee, 2008;
Palatinus et al., 2012)
;
_diffrn_ambient_temperature 93
_diffrn_detector 'Hybrid Pixel Array Detector'
_diffrn_detector_area_resol_mean 5.8140
_diffrn_detector_type 'Rigaku Saturn724+'
_diffrn_measured_fraction_theta_full 0.999
_diffrn_measured_fraction_theta_max 0.989
_diffrn_measurement_details
;
List of Runs (angles in degrees, time in seconds):

  # Type    Start    End  Width  t~exp~   \w     \q     \k     \f   Frames
#--------------------------------------------------------------------------
  1  \w    -84.00 -38.00   0.50    0.50    --    5.00  60.00 120.00   92
  2  \w    -84.00  94.00   0.50    0.50    --    5.00  30.00 150.00  356
  3  \w   -187.00 -33.00   0.50    0.50    --  -97.40  55.00  -4.01  308
  4  \w   -187.00 -26.00   0.50    0.50    --  -97.40  50.00  90.00  322
  5  \w   -187.00 -38.00   0.50    0.50    --  -97.40  60.00 149.67  298
  6  \w   -187.00  -8.00   0.50    0.50    --  -97.40  14.00 172.45  358
  7  \w   -187.00 -38.00   0.50    0.50    --  -97.40  60.00  55.39  298
  8  \w   -136.00  42.00   0.50    0.50    --  -46.90  32.00 170.82  356
  9  \w      4.00  42.00   0.50    0.50    --  -46.90  44.00   8.90   76
 10  \w   -187.00  -8.00   0.50    0.50    --  -97.40   0.00   0.00  358
 11  \w   -187.00  -8.00   0.50    0.50    --  -97.40  18.00  -8.02  358
 12  \w   -187.00  -8.00   0.50    0.50    --  -97.40  40.00 120.00  358
 13  \w   -187.00  -8.00   0.50    0.50    --  -97.40  43.00  52.69  358
 14  \w   -187.00  -8.00   0.50    0.50    --  -97.40  44.00 179.29  358
 15  \w   -187.00 -38.00   0.50    0.50    --  -97.40  60.00 179.95  298
 16  \w     38.00  94.00   0.50    0.50    --    5.00  60.00  90.00  112
 17  \w   -136.00  42.00   0.50    0.50    --  -46.90  40.00  90.00  356
 18  \w   -187.00  -8.00   0.50    0.50    --  -97.40  41.00  -6.93  358
 19  \w   -187.00 -46.00   0.50    0.50    --  -97.40  40.00  30.00  282
;
_diffrn_measurement_device 'four-circle diffractometer'
_diffrn_measurement_device_type 'XtaLAB AFC11 (RCD3): quarter-chi single'
_diffrn_measurement_method '\w scans'
_diffrn_measurement_specimen_support 'Mitegen 50um'
_diffrn_orient_matrix_type 'CrysAlisPro convention (1999,Acta A55,543-557)'
_diffrn_orient_matrix_UB_11 -0.0703524000
_diffrn_orient_matrix_UB_12 0.0144519000
_diffrn_orient_matrix_UB_13 -0.1976588000
_diffrn_orient_matrix_UB_21 0.0664264000
_diffrn_orient_matrix_UB_22 0.0381776000
_diffrn_orient_matrix_UB_23 0.0707026000
_diffrn_orient_matrix_UB_31 0.1902119000
_diffrn_orient_matrix_UB_32 -0.0078914000
_diffrn_orient_matrix_UB_33 -0.0210359000
_diffrn_radiation_collimation 0.3
_diffrn_radiation_monochromator mirror
_diffrn_radiation_probe x-ray
_diffrn_radiation_type 'Cu K\a'
_diffrn_radiation_wavelength 1.54184
_diffrn_reflns_av_R_equivalents 0.0510
_diffrn_reflns_av_unetI/netI 0.0198
_diffrn_reflns_Laue_measured_fraction_full 0.999
_diffrn_reflns_Laue_measured_fraction_max 0.989
_diffrn_reflns_limit_h_max 9
_diffrn_reflns_limit_h_min -7
_diffrn_reflns_limit_k_max 45
_diffrn_reflns_limit_k_min -45
_diffrn_reflns_limit_l_max 9
_diffrn_reflns_limit_l_min -9
_diffrn_reflns_number 36726
_diffrn_reflns_point_group_measured_fraction_full 0.999
_diffrn_reflns_point_group_measured_fraction_max 0.989
_diffrn_reflns_theta_full 67.684
_diffrn_reflns_theta_max 72.080
_diffrn_reflns_theta_min 2.384
_diffrn_source 'Rotating-anode X-ray tube'
_diffrn_source_current 24.0
_diffrn_source_power 1.2
_diffrn_source_target Mo
_diffrn_source_type 'Rigaku (Cu) X-ray Source'
_diffrn_source_voltage 50.0
_exptl_absorpt_coefficient_mu 1.039
_exptl_absorpt_correction_T_max 1.00000
_exptl_absorpt_correction_T_min 0.66463
_exptl_absorpt_correction_type multi-scan
_exptl_absorpt_process_details
;
CrysAlisPro 1.171.41.122a (Rigaku Oxford Diffraction, 2021)
Empirical absorption correction using spherical harmonics,
implemented in SCALE3 ABSPACK scaling algorithm.
;
_exptl_crystal_colour 'clear light colourless'
_exptl_crystal_colour_lustre clear
_exptl_crystal_colour_modifier light
_exptl_crystal_colour_primary colourless
_exptl_crystal_density_diffrn 1.128
_exptl_crystal_description plate
_exptl_crystal_F_000 760
_exptl_crystal_size_max 0.4
_exptl_crystal_size_mid 0.2
_exptl_crystal_size_min 0.03
_refine_diff_density_max 0.637
_refine_diff_density_min -0.363
_refine_diff_density_rms 0.052
_refine_ls_extinction_method none
_refine_ls_goodness_of_fit_ref 1.086
_refine_ls_hydrogen_treatment constr
_refine_ls_matrix_type full
_refine_ls_number_parameters 231
_refine_ls_number_reflns 4024
_refine_ls_number_restraints 0
_refine_ls_restrained_S_all 1.086
_refine_ls_R_factor_all 0.0538
_refine_ls_R_factor_gt 0.0526
_refine_ls_shift/su_max 0.000
_refine_ls_shift/su_mean 0.000
_refine_ls_structure_factor_coef Fsqd
_refine_ls_weighting_details 'w=1/[\s^2^(Fo^2^)+(0.0408P)^2^+2.6386P] where P=(Fo^2^+2Fc^2^)/3'
_refine_ls_weighting_scheme calc
_refine_ls_wR_factor_gt 0.1274
_refine_ls_wR_factor_ref 0.1281
_reflns_Friedel_coverage 0.000
_reflns_number_gt 3875
_reflns_number_total 4024
_reflns_threshold_expression 'I > 2\s(I)'
_cod_data_source_file d5cc01918d2.cif
_cod_data_source_block 250405ts3_auto
_cod_depositor_comments 'Adding full bibliography for 7134496--7134497.cif.'
_cod_database_code 7134497
_shelx_shelxl_version_number 2018/3
_chemical_oxdiff_formula C23H30OSi
_shelx_space_group_comment
;
The symmetry employed for this shelxl refinement is uniquely defined
by the following loop, which should always be used as a source of
symmetry information in preference to the above space-group names.
They are only intended as comments.
;
_shelx_estimated_absorpt_t_max 0.970
_shelx_estimated_absorpt_t_min 0.681
_reflns_odcompleteness_completeness 99.87
_reflns_odcompleteness_iscentric 1
_reflns_odcompleteness_theta 66.97
_olex2_refinement_description
;
1. Fixed Uiso
 At 1.2 times of:
  All C(H) groups, All C(H,H) groups
 At 1.5 times of:
  All C(H,H,H) groups
2.a Ternary CH refined with riding coordinates:
 C8(H8), C18(H18), C45(H45), C50(H50)
2.b Aromatic/amide H refined with riding coordinates:
 C16(H16), C25(H25), C30(H30), C52(H52), C57(H57), C69(H69), C78(H78),
 C79(H79), C85(H85)
2.c X=CH2 refined with riding coordinates:
 C66(H66A,H66B)
2.d Idealised Me refined as rotating group:
 C35(H35A,H35B,H35C), C37(H37A,H37B,H37C), C64(H64A,H64B,H64C), C75(H75A,H75B,
 H75C), C87(H87A,H87B,H87C)
;
_olex2_submission_special_instructions 'No special instructions were received'
_oxdiff_exptl_absorpt_empirical_details
;
Empirical correction (ABSPACK) includes:
- Absorption correction using spherical harmonics
- Frame scaling
;
_oxdiff_exptl_absorpt_empirical_full_max 1.629
_oxdiff_exptl_absorpt_empirical_full_min 0.500

loop_
_space_group_symop_operation_xyz
'x, y, z'
'-x, y+1/2, -z+1/2'
'-x, -y, -z'
'x, -y-1/2, z-1/2'

loop_
_atom_site_label
_atom_site_type_symbol
_atom_site_fract_x
_atom_site_fract_y
_atom_site_fract_z
_atom_site_U_iso_or_equiv
_atom_site_adp_type
_atom_site_occupancy
_atom_site_site_symmetry_order
_atom_site_calc_flag
_atom_site_refinement_flags_posn
_atom_site_refinement_flags_adp
_atom_site_refinement_flags_occupancy
_atom_site_disorder_assembly
_atom_site_disorder_group
Si4 Si 0.59716(7) 0.42149(2) 0.17282(7) 0.01882(15) Uani 1 1 d . . . . .
O1 O 0.73263(18) 0.38584(4) 0.24367(18) 0.0226(3) Uani 1 1 d . . . . .
C1 C 0.4077(3) 0.40477(5) -0.0317(3) 0.0216(4) Uani 1 1 d . . . . .
C8 C 0.7273(3) 0.45992(5) 0.1117(3) 0.0232(4) Uani 1 1 d . . . . .
H8 H 0.635740 0.479511 0.057493 0.028 Uiso 1 1 calc R U . . .
C12 C 0.8788(3) 0.32993(5) 0.2247(3) 0.0254(4) Uani 1 1 d . . . . .
C16 C 0.2626(3) 0.42759(6) -0.1297(3) 0.0277(4) Uani 1 1 d . . . . .
H16 H 0.268625 0.452501 -0.099424 0.033 Uiso 1 1 calc R U . . .
C18 C 0.5105(3) 0.43422(6) 0.3659(3) 0.0266(4) Uani 1 1 d . . . . .
H18 H 0.620981 0.440279 0.473940 0.032 Uiso 1 1 calc R U . . .
C21 C 0.3992(3) 0.36801(6) -0.0818(3) 0.0251(4) Uani 1 1 d . . . . .
C25 C 0.1102(3) 0.41476(6) -0.2700(3) 0.0286(5) Uani 1 1 d . . . . .
H25 H 0.013267 0.430711 -0.333946 0.034 Uiso 1 1 calc R U . . .
C30 C 0.8471(3) 0.30995(6) 0.3636(3) 0.0298(5) Uani 1 1 d . . . . .
H30 H 0.738003 0.314280 0.394451 0.036 Uiso 1 1 calc R U . . .
C32 C 0.5707(3) 0.30959(6) -0.0967(3) 0.0280(5) Uani 1 1 d . . . . .
C35 C 0.8748(3) 0.47554(6) 0.2816(3) 0.0284(5) Uani 1 1 d . . . . .
H35A H 0.814604 0.484623 0.367322 0.043 Uiso 1 1 calc R U . . .
H35B H 0.940055 0.495340 0.244597 0.043 Uiso 1 1 calc R U . . .
H35C H 0.963655 0.456609 0.341028 0.043 Uiso 1 1 calc R U . . .
C37 C 0.8151(3) 0.44872(6) -0.0330(3) 0.0325(5) Uani 1 1 d . . . . .
H37A H 0.908527 0.430009 0.017631 0.049 Uiso 1 1 calc R U . . .
H37B H 0.874059 0.469735 -0.067913 0.049 Uiso 1 1 calc R U . . .
H37C H 0.718780 0.439273 -0.141014 0.049 Uiso 1 1 calc R U . . .
C45 C 0.5492(3) 0.34073(6) 0.0240(3) 0.0270(4) Uani 1 1 d . . . . .
H45 H 0.506878 0.330120 0.122729 0.032 Uiso 1 1 calc R U . . .
C50 C 0.7405(3) 0.35788(6) 0.1180(3) 0.0276(5) Uani 1 1 d . . . . .
H50 H 0.786751 0.368487 0.021902 0.033 Uiso 1 1 calc R U . . .
C52 C 0.1008(3) 0.37861(6) -0.3156(3) 0.0299(5) Uani 1 1 d . . . . .
H52 H -0.003085 0.369592 -0.410891 0.036 Uiso 1 1 calc R U . . .
C57 C 0.2438(3) 0.35535(6) -0.2217(3) 0.0305(5) Uani 1 1 d . . . . .
H57 H 0.235601 0.330488 -0.253162 0.037 Uiso 1 1 calc R U . . .
C64 C 0.3846(3) 0.46753(7) 0.3223(3) 0.0356(5) Uani 1 1 d . . . . .
H64A H 0.450802 0.487720 0.289847 0.053 Uiso 1 1 calc R U . . .
H64B H 0.349823 0.474004 0.429787 0.053 Uiso 1 1 calc R U . . .
H64C H 0.272536 0.462154 0.219340 0.053 Uiso 1 1 calc R U . . .
C66 C 0.5408(3) 0.27594(6) -0.0517(3) 0.0371(5) Uani 1 1 d . . . . .
H66A H 0.557477 0.256240 -0.123527 0.044 Uiso 1 1 calc R U . . .
H66B H 0.502942 0.271666 0.052098 0.044 Uiso 1 1 calc R U . . .
C69 C 0.9716(3) 0.28379(6) 0.4584(3) 0.0354(5) Uani 1 1 d . . . . .
H69 H 0.947312 0.270090 0.552020 0.042 Uiso 1 1 calc R U . . .
C75 C 0.6298(4) 0.31717(7) -0.2575(3) 0.0394(6) Uani 1 1 d . . . . .
H75A H 0.537226 0.332508 -0.343859 0.059 Uiso 1 1 calc R U . . .
H75B H 0.641576 0.294431 -0.317486 0.059 Uiso 1 1 calc R U . . .
H75C H 0.749732 0.329603 -0.217664 0.059 Uiso 1 1 calc R U . . .
C78 C 1.0414(3) 0.32377(7) 0.1840(3) 0.0353(5) Uani 1 1 d . . . . .
H78 H 1.066698 0.337378 0.090602 0.042 Uiso 1 1 calc R U . . .
C79 C 1.1321(3) 0.27788(7) 0.4147(4) 0.0393(6) Uani 1 1 d . . . . .
H79 H 1.218261 0.260017 0.478527 0.047 Uiso 1 1 calc R U . . .
C85 C 1.1663(3) 0.29779(7) 0.2796(4) 0.0424(6) Uani 1 1 d . . . . .
H85 H 1.276889 0.293743 0.251163 0.051 Uiso 1 1 calc R U . . .
C87 C 0.4115(5) 0.40242(8) 0.4204(4) 0.0556(8) Uani 1 1 d . . . . .
H87A H 0.300423 0.396196 0.318030 0.083 Uiso 1 1 calc R U . . .
H87B H 0.375564 0.409106 0.526928 0.083 Uiso 1 1 calc R U . . .
H87C H 0.495061 0.381586 0.451075 0.083 Uiso 1 1 calc R U . . .

loop_
_atom_site_aniso_label
_atom_site_aniso_U_11
_atom_site_aniso_U_22
_atom_site_aniso_U_33
_atom_site_aniso_U_23
_atom_site_aniso_U_13
_atom_site_aniso_U_12
Si4 0.0163(3) 0.0205(3) 0.0197(3) -0.00064(19) 0.0059(2) -0.00027(19)
O1 0.0218(7) 0.0221(7) 0.0211(7) -0.0040(5) 0.0030(5) 0.0021(5)
C1 0.0180(9) 0.0263(10) 0.0215(10) 0.0006(8) 0.0079(8) -0.0014(7)
C8 0.0192(9) 0.0231(10) 0.0266(10) 0.0021(8) 0.0068(8) 0.0005(7)
C12 0.0264(10) 0.0202(9) 0.0241(10) -0.0051(8) 0.0009(8) 0.0004(8)
C16 0.0258(10) 0.0288(11) 0.0263(10) 0.0003(8) 0.0055(8) 0.0026(8)
C18 0.0235(10) 0.0327(11) 0.0250(10) -0.0034(8) 0.0096(8) -0.0014(8)
C21 0.0199(10) 0.0295(11) 0.0253(10) -0.0034(8) 0.0067(8) -0.0008(8)
C25 0.0219(10) 0.0382(12) 0.0236(10) 0.0025(9) 0.0044(8) 0.0049(9)
C30 0.0231(10) 0.0370(12) 0.0275(11) 0.0003(9) 0.0057(9) 0.0043(9)
C32 0.0240(10) 0.0286(11) 0.0270(11) -0.0069(8) 0.0021(8) 0.0002(8)
C35 0.0214(10) 0.0298(11) 0.0330(11) -0.0012(9) 0.0076(9) -0.0046(8)
C37 0.0345(12) 0.0338(12) 0.0353(12) 0.0019(9) 0.0196(10) -0.0054(9)
C45 0.0260(11) 0.0278(11) 0.0262(10) -0.0008(8) 0.0073(9) -0.0016(8)
C50 0.0296(11) 0.0252(10) 0.0258(10) -0.0040(8) 0.0059(9) -0.0001(8)
C52 0.0201(10) 0.0425(13) 0.0241(10) -0.0033(9) 0.0028(8) -0.0033(9)
C57 0.0257(11) 0.0343(12) 0.0279(11) -0.0075(9) 0.0038(9) -0.0026(9)
C64 0.0257(11) 0.0448(13) 0.0361(12) -0.0112(10) 0.0096(10) 0.0058(10)
C66 0.0419(13) 0.0326(12) 0.0347(12) -0.0058(10) 0.0098(10) -0.0113(10)
C69 0.0315(12) 0.0339(12) 0.0347(12) 0.0065(10) 0.0026(10) 0.0022(10)
C75 0.0503(15) 0.0421(13) 0.0300(12) -0.0074(10) 0.0188(11) -0.0091(11)
C78 0.0293(12) 0.0394(13) 0.0365(12) -0.0016(10) 0.0097(10) -0.0057(10)
C79 0.0299(12) 0.0356(13) 0.0448(14) -0.0009(10) 0.0015(10) 0.0115(10)
C85 0.0243(11) 0.0529(15) 0.0495(15) -0.0051(12) 0.0115(11) 0.0067(10)
C87 0.083(2) 0.0465(16) 0.0608(18) -0.0008(13) 0.0559(18) -0.0092(15)

loop_
_atom_type_symbol
_atom_type_description
_atom_type_scat_dispersion_real
_atom_type_scat_dispersion_imag
_atom_type_scat_source
C C 0.0181 0.0091 'International Tables Vol C Tables 4.2.6.8 and 6.1.1.4'
H H 0.0000 0.0000 'International Tables Vol C Tables 4.2.6.8 and 6.1.1.4'
O O 0.0492 0.0322 'International Tables Vol C Tables 4.2.6.8 and 6.1.1.4'
Si Si 0.2541 0.3302 'International Tables Vol C Tables 4.2.6.8 and 6.1.1.4'

loop_
_geom_angle_atom_site_label_1
_geom_angle_atom_site_label_2
_geom_angle_atom_site_label_3
_geom_angle
_geom_angle_site_symmetry_1
_geom_angle_site_symmetry_3
_geom_angle_publ_flag
O1 Si4 C1 104.05(8) . . ?
O1 Si4 C8 111.33(8) . . ?
O1 Si4 C18 106.29(9) . . ?
C1 Si4 C8 111.41(9) . . ?
C1 Si4 C18 112.36(9) . . ?
C18 Si4 C8 111.07(9) . . ?
C50 O1 Si4 120.73(12) . . ?
C16 C1 Si4 120.97(15) . . ?
C16 C1 C21 118.39(18) . . ?
C21 C1 Si4 120.43(15) . . ?
C35 C8 Si4 111.72(14) . . ?
C37 C8 Si4 111.61(14) . . ?
C37 C8 C35 110.63(17) . . ?
C30 C12 C50 121.28(19) . . ?
C30 C12 C78 118.6(2) . . ?
C78 C12 C50 120.1(2) . . ?
C25 C16 C1 121.8(2) . . ?
C64 C18 Si4 112.63(15) . . ?
C87 C18 Si4 110.93(16) . . ?
C87 C18 C64 110.6(2) . . ?
C1 C21 C45 121.70(18) . . ?
C57 C21 C1 119.16(19) . . ?
C57 C21 C45 118.95(18) . . ?
C52 C25 C16 119.4(2) . . ?
C69 C30 C12 121.3(2) . . ?
C66 C32 C45 119.1(2) . . ?
C66 C32 C75 121.4(2) . . ?
C75 C32 C45 119.47(19) . . ?
C32 C45 C21 112.30(17) . . ?
C32 C45 C50 109.09(17) . . ?
C50 C45 C21 113.82(17) . . ?
O1 C50 C12 107.46(16) . . ?
O1 C50 C45 112.08(17) . . ?
C12 C50 C45 111.05(17) . . ?
C25 C52 C57 120.0(2) . . ?
C52 C57 C21 121.1(2) . . ?
C30 C69 C79 119.2(2) . . ?
C85 C78 C12 120.1(2) . . ?
C85 C79 C69 120.1(2) . . ?
C79 C85 C78 120.8(2) . . ?

loop_
_geom_bond_atom_site_label_1
_geom_bond_atom_site_label_2
_geom_bond_distance
_geom_bond_site_symmetry_2
_geom_bond_publ_flag
Si4 O1 1.6569(14) . ?
Si4 C1 1.867(2) . ?
Si4 C8 1.882(2) . ?
Si4 C18 1.878(2) . ?
O1 C50 1.435(2) . ?
C1 C16 1.403(3) . ?
C1 C21 1.412(3) . ?
C8 C35 1.537(3) . ?
C8 C37 1.535(3) . ?
C12 C30 1.389(3) . ?
C12 C50 1.517(3) . ?
C12 C78 1.393(3) . ?
C16 C25 1.390(3) . ?
C18 C64 1.533(3) . ?
C18 C87 1.531(3) . ?
C21 C45 1.547(3) . ?
C21 C57 1.400(3) . ?
C25 C52 1.381(3) . ?
C30 C69 1.388(3) . ?
C32 C45 1.526(3) . ?
C32 C66 1.334(3) . ?
C32 C75 1.480(3) . ?
C45 C50 1.540(3) . ?
C52 C57 1.394(3) . ?
C69 C79 1.388(3) . ?
C78 C85 1.387(4) . ?
C79 C85 1.371(4) . ?
